data_4063381
loop_
_publ_author_name
'Filak, Lukas K.'
'M\"uhlgassner, Gerhard'
'Bacher, Felix'
'Roller, Alexander'
'Galanski, Markus'
'Jakupec, Michael A.'
'Keppler, Bernhard K.'
'Arion, Vladimir B.'

_publ_section_title
;
 Ruthenium- and Osmium-Arene Complexes of 2-Substituted
 Indolo[3,2-c]quinolines: Synthesis, Structure, Spectroscopic Properties,
 and Antiproliferative Activity
;
_journal_issue 2
_journal_name_full Organometallics
_journal_page_first 273
_journal_page_last 283
_journal_paper_doi 10.1021/om101004z
_journal_volume 30
_journal_year 2011
_chemical_formula_moiety 'C32 H31 Cl N5 Ru, 0.2(O4), Cl, 0.9(O)'
_chemical_formula_sum 'C32 H34.4 Cl2 N5 O1.7 Ru'
_chemical_formula_weight 688.22
_chemical_name_systematic
; 
{(hapto^6^-p-cymene)[N-(5,11-dihydroindolo[3,2-c]quinolin-6-
ylidene)kappaN'-(1-kappaN-pyridin-2-yl-ethylidene)]azine chlorido-
ruthenium(II)} chloride hydrate   
;
_space_group_IT_number 14
_symmetry_cell_setting monoclinic
_symmetry_space_group_name_Hall '-P 2yn'
_symmetry_space_group_name_H-M 'P 1 21/n 1'
_atom_sites_solution_hydrogens geom
_atom_sites_solution_primary direct
_atom_sites_solution_secondary difmap
_audit_creation_method SHELXL-97
_cell_angle_alpha 90.00
_cell_angle_beta 95.195(2)
_cell_angle_gamma 90.00
_cell_formula_units_Z 4
_cell_length_a 10.4899(3)
_cell_length_b 11.8881(3)
_cell_length_c 25.1390(8)
_cell_measurement_reflns_used 9990
_cell_measurement_temperature 100(2)
_cell_measurement_theta_max 28.18
_cell_measurement_theta_min 2.36
_cell_volume 3122.08(16)
_computing_structure_refinement 'SHELXL-97 (Sheldrick, 1997)'
_computing_structure_solution 'SHELXS-97 (Sheldrick, 1990)'
_diffrn_ambient_temperature 100(2)
_diffrn_measured_fraction_theta_full 0.998
_diffrn_measured_fraction_theta_max 0.998
_diffrn_radiation_monochromator graphite
_diffrn_radiation_source 'fine-focus sealed tube'
_diffrn_radiation_type MoK\a
_diffrn_radiation_wavelength 0.71073
_diffrn_reflns_av_R_equivalents 0.0745
_diffrn_reflns_av_sigmaI/netI 0.0427
_diffrn_reflns_limit_h_max 12
_diffrn_reflns_limit_h_min -13
_diffrn_reflns_limit_k_max 15
_diffrn_reflns_limit_k_min -15
_diffrn_reflns_limit_l_max 32
_diffrn_reflns_limit_l_min -32
_diffrn_reflns_number 71124
_diffrn_reflns_theta_full 27.50
_diffrn_reflns_theta_max 27.50
_diffrn_reflns_theta_min 2.67
_exptl_absorpt_coefficient_mu 0.710
_exptl_absorpt_correction_T_max 0.9010
_exptl_absorpt_correction_T_min 0.8425
_exptl_absorpt_correction_type multi-scan
_exptl_absorpt_process_details SADABS
_exptl_crystal_colour orange
_exptl_crystal_density_diffrn 1.464
_exptl_crystal_density_method 'not measured'
_exptl_crystal_description block
_exptl_crystal_F_000 1412
_exptl_crystal_size_max 0.25
_exptl_crystal_size_mid 0.25
_exptl_crystal_size_min 0.15
_refine_diff_density_max 1.144
_refine_diff_density_min -0.836
_refine_diff_density_rms 0.131
_refine_ls_extinction_method none
_refine_ls_goodness_of_fit_ref 1.041
_refine_ls_hydrogen_treatment constr
_refine_ls_matrix_type full
_refine_ls_number_parameters 365
_refine_ls_number_reflns 7167
_refine_ls_number_restraints 17
_refine_ls_restrained_S_all 1.040
_refine_ls_R_factor_all 0.0694
_refine_ls_R_factor_gt 0.0504
_refine_ls_shift/su_max 0.001
_refine_ls_shift/su_mean 0.000
_refine_ls_structure_factor_coef Fsqd
_refine_ls_weighting_details 'calc w=1/[\s^2^(Fo^2^)+(0.0592P)^2^+9.3835P] where P=(Fo^2^+2Fc^2^)/3'
_refine_ls_weighting_scheme calc
_refine_ls_wR_factor_gt 0.1278
_refine_ls_wR_factor_ref 0.1363
_reflns_number_gt 5652
_reflns_number_total 7167
_reflns_threshold_expression >2sigma(I)
_cod_data_source_file om101004z_si_002.cif
_cod_data_source_block lufi098_2a
_cod_original_sg_symbol_H-M P21/n
_cod_original_formula_sum 'C32 H34.40 Cl2 N5 O1.70 Ru'
_cod_database_code 4063381

loop_
_symmetry_equiv_pos_as_xyz
'x, y, z'
'-x+1/2, y+1/2, -z+1/2'
'-x, -y, -z'
'x-1/2, -y-1/2, z-1/2'

loop_
_atom_site_label
_atom_site_type_symbol
_atom_site_fract_x
_atom_site_fract_y
_atom_site_fract_z
_atom_site_U_iso_or_equiv
_atom_site_adp_type
_atom_site_occupancy
_atom_site_symmetry_multiplicity
_atom_site_calc_flag
_atom_site_refinement_flags
_atom_site_disorder_assembly
_atom_site_disorder_group
Ru1 Ru 0.64866(3) 0.78387(2) 0.374476(11) 0.02132(10) Uani 1 1 d . . .
Cl1 Cl 0.48030(9) 0.91893(8) 0.35288(4) 0.0259(2) Uani 1 1 d . . .
Cl2 Cl 0.3317(2) 0.3431(2) 0.05792(8) 0.0414(5) Uani 0.55 1 d P A 1
Cl2X Cl 0.3893(3) 0.2118(3) 0.00910(12) 0.0524(7) Uani 0.45 1 d P B 2
N1 N 0.3812(3) 0.4417(3) 0.17647(13) 0.0298(7) Uani 1 1 d . . .
H1 H 0.3589 0.4377 0.1419 0.036 Uiso 1 1 calc R . .
N2 N 0.4114(3) 0.7049(3) 0.28121(12) 0.0249(7) Uani 1 1 d . . .
H2 H 0.4157 0.7591 0.3052 0.030 Uiso 1 1 calc R . .
N3 N 0.4783(3) 0.5721(3) 0.34892(12) 0.0263(7) Uani 1 1 d . . .
N4 N 0.5065(3) 0.6626(3) 0.38329(12) 0.0234(6) Uani 1 1 d . C .
N5 N 0.6007(3) 0.8103(3) 0.45168(12) 0.0233(7) Uani 1 1 d . C .
C1 C 0.4849(4) 0.2012(4) 0.29022(18) 0.0356(10) Uani 1 1 d . C .
H1A H 0.5094 0.1482 0.3175 0.043 Uiso 1 1 calc R . .
C2 C 0.4512(4) 0.1631(4) 0.23824(18) 0.0346(9) Uani 1 1 d . . .
H2A H 0.4530 0.0847 0.2310 0.042 Uiso 1 1 calc R . .
C3 C 0.4152(4) 0.2370(4) 0.19705(17) 0.0329(9) Uani 1 1 d . . .
H3 H 0.3920 0.2111 0.1618 0.039 Uiso 1 1 calc R . .
C4 C 0.4147(4) 0.3507(4) 0.20963(16) 0.0293(9) Uani 1 1 d . . .
C5 C 0.3886(4) 0.5380(4) 0.20606(15) 0.0269(8) Uani 1 1 d . C .
C6 C 0.3623(4) 0.6509(4) 0.18856(15) 0.0268(8) Uani 1 1 d . . .
C7 C 0.3255(4) 0.6834(4) 0.13564(16) 0.0353(10) Uani 1 1 d . . .
H7 H 0.3169 0.6280 0.1083 0.042 Uiso 1 1 calc R . .
C8 C 0.3016(4) 0.7945(4) 0.12283(17) 0.0385(10) Uani 1 1 d . . .
H8 H 0.2776 0.8157 0.0869 0.046 Uiso 1 1 calc R . .
C9 C 0.3129(4) 0.8760(4) 0.16308(17) 0.0346(10) Uani 1 1 d . . .
H9 H 0.2950 0.9525 0.1544 0.042 Uiso 1 1 calc R . .
C10 C 0.3497(4) 0.8465(4) 0.21556(16) 0.0287(8) Uani 1 1 d . . .
H10 H 0.3578 0.9024 0.2426 0.034 Uiso 1 1 calc R . .
C11 C 0.3749(4) 0.7343(3) 0.22828(15) 0.0273(8) Uani 1 1 d . . .
C12 C 0.4411(4) 0.5988(3) 0.29866(14) 0.0245(8) Uani 1 1 d . C .
C13 C 0.4607(4) 0.6569(3) 0.42977(14) 0.0257(8) Uani 1 1 d . . .
C14 C 0.5061(4) 0.7443(3) 0.46795(14) 0.0249(8) Uani 1 1 d . C .
C15 C 0.4575(4) 0.7611(4) 0.51700(16) 0.0326(9) Uani 1 1 d . . .
H15 H 0.3913 0.7144 0.5280 0.039 Uiso 1 1 calc R C .
C16 C 0.5075(5) 0.8472(4) 0.54940(16) 0.0372(10) Uani 1 1 d . C .
H16 H 0.4753 0.8600 0.5830 0.045 Uiso 1 1 calc R . .
C17 C 0.6037(4) 0.9144(4) 0.53335(15) 0.0323(9) Uani 1 1 d . . .
H17 H 0.6393 0.9731 0.5556 0.039 Uiso 1 1 calc R C .
C18 C 0.6472(4) 0.8942(3) 0.48384(15) 0.0268(8) Uani 1 1 d . C .
H18 H 0.7123 0.9413 0.4721 0.032 Uiso 1 1 calc R . .
C19 C 0.4279(4) 0.5111(3) 0.25901(14) 0.0246(8) Uani 1 1 d . . .
C20 C 0.4475(4) 0.3918(3) 0.26198(15) 0.0256(8) Uani 1 1 d . C .
C21 C 0.4834(4) 0.3157(4) 0.30289(16) 0.0309(9) Uani 1 1 d . . .
H21 H 0.5061 0.3409 0.3383 0.037 Uiso 1 1 calc R C .
C22 C 0.3690(5) 0.5676(4) 0.44434(16) 0.0408(11) Uani 1 1 d . C .
H22A H 0.3789 0.5007 0.4223 0.061 Uiso 1 1 calc R . .
H22B H 0.2812 0.5958 0.4381 0.061 Uiso 1 1 calc R . .
H22C H 0.3871 0.5479 0.4821 0.061 Uiso 1 1 calc R . .
C23 C 0.7641(5) 0.8555(3) 0.31417(14) 0.0293(12) Uiso 0.60 1 d PGD C 1
C24 C 0.8239(5) 0.8773(2) 0.36473(15) 0.0307(11) Uiso 0.60 1 d PGD C 1
H24 H 0.8457 0.9523 0.3750 0.037 Uiso 0.60 1 calc PR C 1
C25 C 0.8518(5) 0.7893(3) 0.40032(13) 0.0257(10) Uiso 0.60 1 d PGD C 1
H25 H 0.8927 0.8042 0.4349 0.031 Uiso 0.60 1 calc PR C 1
C26 C 0.8199(5) 0.6796(2) 0.38535(13) 0.0250(11) Uiso 0.60 1 d PGD C 1
C27 C 0.7601(5) 0.6579(2) 0.33478(13) 0.0284(12) Uiso 0.60 1 d PGD C 1
H27 H 0.7383 0.5829 0.3245 0.034 Uiso 0.60 1 calc PR C 1
C28 C 0.7322(5) 0.7458(3) 0.29919(12) 0.0272(12) Uiso 0.60 1 d PGD C 1
H28 H 0.6913 0.7309 0.2646 0.033 Uiso 0.60 1 calc PR C 1
C29 C 0.7272(8) 0.9534(5) 0.2758(3) 0.0457(16) Uiso 0.60 1 d PD C 1
H29A H 0.7992 0.9709 0.2550 0.069 Uiso 0.60 1 calc PR C 1
H29B H 0.7062 1.0198 0.2965 0.069 Uiso 0.60 1 calc PR C 1
H29C H 0.6526 0.9320 0.2516 0.069 Uiso 0.60 1 calc PR C 1
C30 C 0.8548(6) 0.5817(3) 0.42410(16) 0.0369(14) Uiso 0.60 1 d PD C 1
H30 H 0.7859 0.5238 0.4176 0.044 Uiso 0.60 1 calc PR C 1
C31 C 0.8625(9) 0.6112(7) 0.48395(19) 0.0492(17) Uiso 0.60 1 d PD C 1
H31A H 0.7819 0.6459 0.4922 0.074 Uiso 0.60 1 calc PR C 1
H31B H 0.9332 0.6639 0.4926 0.074 Uiso 0.60 1 calc PR C 1
H31C H 0.8773 0.5425 0.5051 0.074 Uiso 0.60 1 calc PR C 1
C32 C 0.9805(7) 0.5263(8) 0.4105(4) 0.0536(19) Uiso 0.60 1 d PD C 1
H32A H 0.9745 0.5076 0.3724 0.080 Uiso 0.60 1 calc PR C 1
H32B H 0.9953 0.4575 0.4316 0.080 Uiso 0.60 1 calc PR C 1
H32C H 1.0518 0.5787 0.4189 0.080 Uiso 0.60 1 calc PR C 1
C23X C 0.7772(7) 0.8855(4) 0.3252(2) 0.0293(12) Uiso 0.40 1 d PGD C 2
C24X C 0.8379(8) 0.8701(4) 0.3762(2) 0.0307(11) Uiso 0.40 1 d PGD C 2
H24X H 0.8709 0.9331 0.3962 0.037 Uiso 0.40 1 calc PR C 2
C25X C 0.8502(8) 0.7627(4) 0.3978(2) 0.0257(10) Uiso 0.40 1 d PGD C 2
H25X H 0.8917 0.7521 0.4326 0.031 Uiso 0.40 1 calc PR C 2
C26X C 0.8019(7) 0.6706(4) 0.3685(2) 0.0250(11) Uiso 0.40 1 d PGD C 2
C27X C 0.7412(7) 0.6860(4) 0.3175(2) 0.0284(12) Uiso 0.40 1 d PGD C 2
H27X H 0.7081 0.6230 0.2975 0.034 Uiso 0.40 1 calc PR C 2
C28X C 0.7288(7) 0.7934(4) 0.29589(18) 0.0272(12) Uiso 0.40 1 d PGD C 2
H28X H 0.6874 0.8040 0.2611 0.033 Uiso 0.40 1 calc PR C 2
C29X C 0.7599(12) 1.0048(6) 0.3020(4) 0.0457(16) Uiso 0.40 1 d PD C 2
H29D H 0.8306 1.0220 0.2803 0.069 Uiso 0.40 1 calc PR C 2
H29E H 0.7594 1.0593 0.3312 0.069 Uiso 0.40 1 calc PR C 2
H29F H 0.6786 1.0091 0.2796 0.069 Uiso 0.40 1 calc PR C 2
C30X C 0.8122(8) 0.5519(4) 0.3930(3) 0.0369(14) Uiso 0.40 1 d PD C 2
H30X H 0.7384 0.5079 0.3757 0.044 Uiso 0.40 1 calc PR C 2
C31X C 0.8031(13) 0.5433(11) 0.4537(3) 0.0492(17) Uiso 0.40 1 d PD C 2
H31D H 0.7243 0.5798 0.4629 0.074 Uiso 0.40 1 calc PR C 2
H31E H 0.8772 0.5808 0.4726 0.074 Uiso 0.40 1 calc PR C 2
H31F H 0.8022 0.4640 0.4642 0.074 Uiso 0.40 1 calc PR C 2
C32X C 0.9343(10) 0.4930(11) 0.3775(5) 0.0536(19) Uiso 0.40 1 d PD C 2
H32D H 0.9383 0.4983 0.3388 0.080 Uiso 0.40 1 calc PR C 2
H32E H 0.9327 0.4137 0.3881 0.080 Uiso 0.40 1 calc PR C 2
H32F H 1.0096 0.5296 0.3959 0.080 Uiso 0.40 1 calc PR C 2
O1 O 0.3565(7) 0.4400(8) 0.0615(3) 0.059(2) Uani 0.50 1 d P . .
O2 O 0.4249(12) 0.4183(11) -0.0416(5) 0.024(3) Uani 0.20 1 d PU . .
O3 O 0.3809(17) 0.3264(14) -0.0788(7) 0.040(4) Uiso 0.20 1 d P . .
O4 O 0.3063(12) 0.3389(10) -0.0955(5) 0.067(3) Uiso 0.40 1 d P . .
O5 O 0.3193(14) 0.2610(12) -0.1350(6) 0.032(3) Uiso 0.20 1 d P . .
O6 O 0.2938(17) 0.3607(15) -0.0712(8) 0.043(4) Uiso 0.20 1 d P . .

loop_
_atom_site_aniso_label
_atom_site_aniso_U_11
_atom_site_aniso_U_22
_atom_site_aniso_U_33
_atom_site_aniso_U_23
_atom_site_aniso_U_13
_atom_site_aniso_U_12
Ru1 0.01928(16) 0.02335(16) 0.02157(16) -0.00028(12) 0.00320(11) -0.00045(12)
Cl1 0.0242(5) 0.0278(5) 0.0254(4) -0.0024(4) 0.0013(3) 0.0040(4)
Cl2 0.0366(11) 0.0563(14) 0.0302(10) -0.0109(9) -0.0033(8) 0.0120(10)
Cl2X 0.0441(15) 0.0608(17) 0.0499(15) -0.0136(13) -0.0092(12) 0.0097(13)
N1 0.0265(17) 0.041(2) 0.0221(16) -0.0069(14) 0.0029(13) -0.0040(15)
N2 0.0258(17) 0.0292(17) 0.0193(15) -0.0020(13) -0.0002(12) -0.0032(13)
N3 0.0315(18) 0.0256(16) 0.0220(16) -0.0009(13) 0.0035(13) -0.0057(14)
N4 0.0246(16) 0.0280(16) 0.0176(14) -0.0009(12) 0.0019(12) -0.0032(13)
N5 0.0211(16) 0.0278(16) 0.0202(15) -0.0022(12) -0.0024(12) 0.0017(12)
C1 0.035(2) 0.036(2) 0.037(2) 0.0002(18) 0.0110(19) 0.0006(18)
C2 0.031(2) 0.032(2) 0.043(2) -0.0082(19) 0.0128(18) -0.0036(18)
C3 0.024(2) 0.041(2) 0.034(2) -0.0148(18) 0.0082(17) -0.0046(17)
C4 0.0204(19) 0.041(2) 0.028(2) -0.0056(17) 0.0084(15) -0.0019(17)
C5 0.0207(18) 0.040(2) 0.0201(18) -0.0052(16) 0.0029(14) -0.0063(16)
C6 0.0194(18) 0.039(2) 0.0223(18) 0.0018(16) 0.0022(14) -0.0060(16)
C7 0.032(2) 0.051(3) 0.023(2) 0.0005(18) 0.0016(16) -0.0062(19)
C8 0.032(2) 0.058(3) 0.025(2) 0.009(2) -0.0035(17) -0.005(2)
C9 0.027(2) 0.044(3) 0.032(2) 0.0109(19) 0.0018(17) -0.0011(18)
C10 0.0206(19) 0.037(2) 0.029(2) 0.0047(17) 0.0035(15) -0.0030(16)
C11 0.0215(19) 0.038(2) 0.0227(18) 0.0035(16) 0.0031(15) -0.0038(16)
C12 0.0219(19) 0.032(2) 0.0198(17) -0.0005(15) 0.0030(14) -0.0059(15)
C13 0.0211(18) 0.036(2) 0.0204(18) -0.0005(15) 0.0015(14) -0.0050(16)
C14 0.0231(19) 0.033(2) 0.0182(17) -0.0004(15) 0.0006(14) 0.0004(15)
C15 0.034(2) 0.040(2) 0.025(2) 0.0015(17) 0.0046(17) 0.0012(18)
C16 0.052(3) 0.040(2) 0.0194(19) -0.0025(17) 0.0035(18) 0.010(2)
C17 0.042(2) 0.031(2) 0.0216(19) -0.0057(16) -0.0086(17) 0.0079(18)
C18 0.027(2) 0.0231(18) 0.029(2) -0.0032(15) -0.0044(16) 0.0006(15)
C19 0.0224(19) 0.033(2) 0.0193(17) -0.0015(15) 0.0036(14) -0.0059(15)
C20 0.0219(19) 0.034(2) 0.0212(18) -0.0045(15) 0.0058(14) -0.0076(16)
C21 0.029(2) 0.037(2) 0.028(2) -0.0039(17) 0.0084(16) -0.0027(17)
C22 0.043(3) 0.060(3) 0.0203(19) -0.0016(19) 0.0056(18) -0.022(2)
O1 0.049(4) 0.100(7) 0.028(3) -0.004(4) -0.003(3) 0.027(4)
O2 0.024(3) 0.024(3) 0.023(3) -0.0002(10) 0.0028(10) -0.0004(10)

loop_
_atom_type_symbol
_atom_type_description
_atom_type_scat_dispersion_real
_atom_type_scat_dispersion_imag
_atom_type_scat_source
C C 0.0033 0.0016 'International Tables Vol C Tables 4.2.6.8 and 6.1.1.4'
H H 0.0000 0.0000 'International Tables Vol C Tables 4.2.6.8 and 6.1.1.4'
N N 0.0061 0.0033 'International Tables Vol C Tables 4.2.6.8 and 6.1.1.4'
Cl Cl 0.1484 0.1585 'International Tables Vol C Tables 4.2.6.8 and 6.1.1.4'
Ru Ru -1.2594 0.8363 'International Tables Vol C Tables 4.2.6.8 and 6.1.1.4'
O O 0.0106 0.0060 'International Tables Vol C Tables 4.2.6.8 and 6.1.1.4'

loop_
_geom_angle_atom_site_label_1
_geom_angle_atom_site_label_2
_geom_angle_atom_site_label_3
_geom_angle
_geom_angle_site_symmetry_1
_geom_angle_site_symmetry_3
_geom_angle_publ_flag
N5 Ru1 N4 76.73(12) . . ?
N5 Ru1 C26X 114.48(16) . . ?
N4 Ru1 C26X 97.00(18) . . ?
N5 Ru1 C27X 150.52(15) . . ?
N4 Ru1 C27X 93.81(17) . . ?
C26X Ru1 C27X 38.10(11) . . ?
N5 Ru1 C25X 94.48(19) . . ?
N4 Ru1 C25X 125.38(16) . . ?
C26X Ru1 C25X 37.98(12) . . ?
C27X Ru1 C25X 68.07(17) . . ?
N5 Ru1 C25 91.72(14) . . ?
N4 Ru1 C25 132.52(12) . . ?
C26X Ru1 C25 46.24(16) . . ?
C27X Ru1 C25 74.03(19) . . ?
C25X Ru1 C25 8.56(17) . . ?
N5 Ru1 C26 103.65(13) . . ?
N4 Ru1 C26 100.47(13) . . ?
C26X Ru1 C26 12.22(15) . . ?
C27X Ru1 C26 50.01(15) . . ?
C25X Ru1 C26 28.70(16) . . ?
C25 Ru1 C26 37.26(8) . . ?
N5 Ru1 C24 107.85(14) . . ?
N4 Ru1 C24 167.26(14) . . ?
C26X Ru1 C24 70.26(19) . . ?
C27X Ru1 C24 76.4(2) . . ?
C25X Ru1 C24 43.49(17) . . ?
C25 Ru1 C24 37.25(8) . . ?
C26 Ru1 C24 67.04(12) . . ?
N5 Ru1 C27 135.53(12) . . ?
N4 Ru1 C27 89.54(13) . . ?
C26X Ru1 C27 24.84(14) . . ?
C27X Ru1 C27 15.02(14) . . ?
C25X Ru1 C27 59.64(18) . . ?
C25 Ru1 C27 66.91(11) . . ?
C26 Ru1 C27 37.05(7) . . ?
C24 Ru1 C27 78.90(11) . . ?
N5 Ru1 C23 141.57(12) . . ?
N4 Ru1 C23 141.28(12) . . ?
C26X Ru1 C23 74.2(2) . . ?
C27X Ru1 C23 55.84(16) . . ?
C25X Ru1 C23 69.21(19) . . ?
C25 Ru1 C23 66.89(12) . . ?
C26 Ru1 C23 78.90(11) . . ?
C24 Ru1 C23 37.04(8) . . ?
C27 Ru1 C23 66.50(10) . . ?
N5 Ru1 C28 169.95(13) . . ?
N4 Ru1 C28 106.92(13) . . ?
C26X Ru1 C28 56.18(16) . . ?
C27X Ru1 C28 22.44(14) . . ?
C25X Ru1 C28 75.7(2) . . ?
C25 Ru1 C28 78.90(11) . . ?
C26 Ru1 C28 66.64(10) . . ?
C24 Ru1 C28 66.63(11) . . ?
C27 Ru1 C28 36.85(7) . . ?
C23 Ru1 C28 36.84(7) . . ?
N5 Ru1 C28X 165.84(16) . . ?
N4 Ru1 C28X 117.33(16) . . ?
C26X Ru1 C28X 67.48(16) . . ?
C27X Ru1 C28X 37.10(10) . . ?
C25X Ru1 C28X 78.86(17) . . ?
C25 Ru1 C28X 79.9(2) . . ?
C26 Ru1 C28X 76.48(18) . . ?
C24 Ru1 C28X 58.84(17) . . ?
C27 Ru1 C28X 50.94(15) . . ?
C23 Ru1 C28X 24.27(15) . . ?
C28 Ru1 C28X 14.88(14) . . ?
C5 N1 C4 109.1(3) . . ?
C5 N1 H1 125.4 . . ?
C4 N1 H1 125.4 . . ?
C12 N2 C11 125.0(3) . . ?
C12 N2 H2 117.5 . . ?
C11 N2 H2 117.5 . . ?
C12 N3 N4 115.6(3) . . ?
C13 N4 N3 116.1(3) . . ?
C13 N4 Ru1 116.9(3) . . ?
N3 N4 Ru1 125.2(2) . . ?
C18 N5 C14 118.8(3) . . ?
C18 N5 Ru1 124.7(3) . . ?
C14 N5 Ru1 116.2(2) . . ?
C2 C1 C21 121.4(4) . . ?
C2 C1 H1A 119.3 . . ?
C21 C1 H1A 119.3 . . ?
C3 C2 C1 121.5(4) . . ?
C3 C2 H2A 119.3 . . ?
C1 C2 H2A 119.3 . . ?
C2 C3 C4 117.0(4) . . ?
C2 C3 H3 121.5 . . ?
C4 C3 H3 121.5 . . ?
C3 C4 N1 128.8(4) . . ?
C3 C4 C20 122.8(4) . . ?
N1 C4 C20 108.4(4) . . ?
N1 C5 C19 109.0(4) . . ?
N1 C5 C6 128.3(3) . . ?
C19 C5 C6 122.7(4) . . ?
C11 C6 C7 118.6(4) . . ?
C11 C6 C5 116.1(3) . . ?
C7 C6 C5 125.3(4) . . ?
C8 C7 C6 120.9(4) . . ?
C8 C7 H7 119.6 . . ?
C6 C7 H7 119.6 . . ?
C7 C8 C9 119.6(4) . . ?
C7 C8 H8 120.2 . . ?
C9 C8 H8 120.2 . . ?
C10 C9 C8 120.8(4) . . ?
C10 C9 H9 119.6 . . ?
C8 C9 H9 119.6 . . ?
C9 C10 C11 119.5(4) . . ?
C9 C10 H10 120.3 . . ?
C11 C10 H10 120.3 . . ?
C10 C11 N2 119.3(4) . . ?
C10 C11 C6 120.6(4) . . ?
N2 C11 C6 120.1(4) . . ?
N3 C12 N2 124.6(3) . . ?
N3 C12 C19 119.1(4) . . ?
N2 C12 C19 116.3(3) . . ?
N4 C13 C14 115.2(3) . . ?
N4 C13 C22 123.5(3) . . ?
C14 C13 C22 121.3(3) . . ?
N5 C14 C15 121.4(4) . . ?
N5 C14 C13 114.6(3) . . ?
C15 C14 C13 124.0(4) . . ?
C16 C15 C14 118.7(4) . . ?
C16 C15 H15 120.7 . . ?
C14 C15 H15 120.7 . . ?
C17 C16 C15 120.4(4) . . ?
C17 C16 H16 119.8 . . ?
C15 C16 H16 119.8 . . ?
C16 C17 C18 118.2(4) . . ?
C16 C17 H17 120.9 . . ?
C18 C17 H17 120.9 . . ?
N5 C18 C17 122.5(4) . . ?
N5 C18 H18 118.8 . . ?
C17 C18 H18 118.8 . . ?
C5 C19 C20 107.8(3) . . ?
C5 C19 C12 119.7(4) . . ?
C20 C19 C12 132.5(3) . . ?
C21 C20 C4 119.1(4) . . ?
C21 C20 C19 135.0(4) . . ?
C4 C20 C19 105.7(3) . . ?
C20 C21 C1 118.1(4) . . ?
C20 C21 H21 120.9 . . ?
C1 C21 H21 120.9 . . ?
C13 C22 H22A 109.5 . . ?
C13 C22 H22B 109.5 . . ?
H22A C22 H22B 109.5 . . ?
C13 C22 H22C 109.5 . . ?
H22A C22 H22C 109.5 . . ?
H22B C22 H22C 109.5 . . ?
C24 C23 C28 120.0 . . ?
C24 C23 C29 120.0 . . ?
C28 C23 C29 120.0 . . ?
C24 C23 Ru1 70.87(16) . . ?
C28 C23 Ru1 71.86(15) . . ?
C29 C23 Ru1 127.1(4) . . ?
C23 C24 C25 120.0 . . ?
C23 C24 Ru1 72.09(15) . . ?
C25 C24 Ru1 71.05(15) . . ?
C23 C24 H24 120.0 . . ?
C25 C24 H24 120.0 . . ?
Ru1 C24 H24 129.2 . . ?
C26 C25 C24 120.0 . . ?
C26 C25 Ru1 71.66(15) . . ?
C24 C25 Ru1 71.70(15) . . ?
C26 C25 H25 120.0 . . ?
C24 C25 H25 120.0 . . ?
Ru1 C25 H25 129.0 . . ?
C25 C26 C27 120.0 . . ?
C25 C26 C30 120.0 . . ?
C27 C26 C30 120.0 . . ?
C25 C26 Ru1 71.09(16) . . ?
C27 C26 Ru1 72.08(15) . . ?
C30 C26 Ru1 130.9(4) . . ?
C28 C27 C26 120.0 . . ?
C28 C27 Ru1 71.90(15) . . ?
C26 C27 Ru1 70.86(15) . . ?
C28 C27 H27 120.0 . . ?
C26 C27 H27 120.0 . . ?
Ru1 C27 H27 129.7 . . ?
C27 C28 C23 120.0 . . ?
C27 C28 Ru1 71.25(15) . . ?
C23 C28 Ru1 71.30(16) . . ?
C27 C28 H28 120.0 . . ?
C23 C28 H28 120.0 . . ?
Ru1 C28 H28 129.9 . . ?
C31 C30 C32 110.1(6) . . ?
C31 C30 C26 115.7(4) . . ?
C32 C30 C26 110.0(5) . . ?
C31 C30 H30 106.9 . . ?
C32 C30 H30 106.9 . . ?
C26 C30 H30 106.9 . . ?
C30 C31 H31A 109.5 . . ?
C30 C31 H31B 109.5 . . ?
H31A C31 H31B 109.5 . . ?
C30 C31 H31C 109.5 . . ?
H31A C31 H31C 109.5 . . ?
H31B C31 H31C 109.5 . . ?
C30 C32 H32A 109.5 . . ?
C30 C32 H32B 109.5 . . ?
H32A C32 H32B 109.5 . . ?
C30 C32 H32C 109.5 . . ?
H32A C32 H32C 109.5 . . ?
H32B C32 H32C 109.5 . . ?
C24X C23X C28X 120.0 . . ?
C24X C23X C29X 120.0 . . ?
C28X C23X C29X 120.0 . . ?
C24X C23X Ru1 70.8(2) . . ?
C28X C23X Ru1 70.3(2) . . ?
C29X C23X Ru1 130.2(7) . . ?
C23X C24X C25X 120.0 . . ?
C23X C24X Ru1 73.2(2) . . ?
C25X C24X Ru1 68.7(2) . . ?
C23X C24X H24X 120.0 . . ?
C25X C24X H24X 120.0 . . ?
Ru1 C24X H24X 130.8 . . ?
C26X C25X C24X 120.0 . . ?
C26X C25X Ru1 69.3(2) . . ?
C24X C25X Ru1 74.5(2) . . ?
C26X C25X H25X 120.0 . . ?
C24X C25X H25X 120.0 . . ?
Ru1 C25X H25X 128.4 . . ?
C25X C26X C27X 120.0 . . ?
C25X C26X C30X 120.0 . . ?
C27X C26X C30X 120.0 . . ?
C25X C26X Ru1 72.7(3) . . ?
C27X C26X Ru1 72.2(2) . . ?
C30X C26X Ru1 125.6(5) . . ?
C26X C27X C28X 120.0 . . ?
C26X C27X Ru1 69.7(2) . . ?
C28X C27X Ru1 74.4(2) . . ?
C26X C27X H27X 120.0 . . ?
C28X C27X H27X 120.0 . . ?
Ru1 C27X H27X 128.1 . . ?
C27X C28X C23X 120.0 . . ?
C27X C28X Ru1 68.5(2) . . ?
C23X C28X Ru1 73.6(2) . . ?
C27X C28X H28X 120.0 . . ?
C23X C28X H28X 120.0 . . ?
Ru1 C28X H28X 130.4 . . ?
C23X C29X H29D 109.5 . . ?
C23X C29X H29E 109.5 . . ?
H29D C29X H29E 109.5 . . ?
C23X C29X H29F 109.5 . . ?
H29D C29X H29F 109.5 . . ?
H29E C29X H29F 109.5 . . ?
C31X C30X C32X 110.3(8) . . ?
C31X C30X C26X 116.7(6) . . ?
C32X C30X C26X 110.2(8) . . ?
C31X C30X H30X 106.3 . . ?
C32X C30X H30X 106.3 . . ?
C26X C30X H30X 106.3 . . ?
C30X C31X H31D 109.5 . . ?
C30X C31X H31E 109.5 . . ?
H31D C31X H31E 109.5 . . ?
C30X C31X H31F 109.5 . . ?
H31D C31X H31F 109.5 . . ?
H31E C31X H31F 109.5 . . ?
C30X C32X H32D 109.5 . . ?
C30X C32X H32E 109.5 . . ?
H32D C32X H32E 109.5 . . ?
C30X C32X H32F 109.5 . . ?
H32D C32X H32F 109.5 . . ?
H32E C32X H32F 109.5 . . ?
O4 O3 O2 113.2(19) . . ?
O6 O3 O2 79.8(16) . . ?
O4 O3 O5 54.1(14) . . ?
O6 O3 O5 93.4(17) . . ?
O2 O3 O5 159.9(14) . . ?
O6 O4 O3 83(2) . . ?
O6 O4 O5 159(2) . . ?
O3 O4 O5 95.1(18) . . ?
O4 O6 O3 56.2(19) . . ?
O4 O6 O2 110(2) . . ?
O3 O6 O2 62.2(14) . . ?

loop_
_geom_bond_atom_site_label_1
_geom_bond_atom_site_label_2
_geom_bond_distance
_geom_bond_site_symmetry_2
_geom_bond_publ_flag
Ru1 N5 2.073(3) . ?
Ru1 N4 2.100(3) . ?
Ru1 C26X 2.113(7) . ?
Ru1 C27X 2.145(6) . ?
Ru1 C25X 2.157(8) . ?
Ru1 C25 2.172(5) . ?
Ru1 C26 2.179(4) . ?
Ru1 C24 2.180(5) . ?
Ru1 C27 2.195(4) . ?
Ru1 C23 2.196(5) . ?
Ru1 C28 2.203(4) . ?
Ru1 C28X 2.219(6) . ?
Cl2 O1 1.182(10) . ?
N1 C5 1.364(5) . ?
N1 C4 1.391(5) . ?
N1 H1 0.8800 . ?
N2 C12 1.362(5) . ?
N2 C11 1.396(5) . ?
N2 H2 0.8800 . ?
N3 C12 1.327(5) . ?
N3 N4 1.395(4) . ?
N4 C13 1.305(5) . ?
N5 C18 1.347(5) . ?
N5 C14 1.357(5) . ?
C1 C2 1.398(6) . ?
C1 C21 1.399(6) . ?
C1 H1A 0.9500 . ?
C2 C3 1.384(6) . ?
C2 H2A 0.9500 . ?
C3 C4 1.388(6) . ?
C3 H3 0.9500 . ?
C4 C20 1.417(5) . ?
C5 C19 1.395(5) . ?
C5 C6 1.432(6) . ?
C6 C11 1.405(6) . ?
C6 C7 1.405(5) . ?
C7 C8 1.377(7) . ?
C7 H7 0.9500 . ?
C8 C9 1.398(6) . ?
C8 H8 0.9500 . ?
C9 C10 1.386(5) . ?
C9 H9 0.9500 . ?
C10 C11 1.391(6) . ?
C10 H10 0.9500 . ?
C12 C19 1.440(5) . ?
C13 C14 1.465(5) . ?
C13 C22 1.500(6) . ?
C14 C15 1.390(5) . ?
C15 C16 1.381(6) . ?
C15 H15 0.9500 . ?
C16 C17 1.376(7) . ?
C16 H16 0.9500 . ?
C17 C18 1.385(6) . ?
C17 H17 0.9500 . ?
C18 H18 0.9500 . ?
C19 C20 1.434(6) . ?
C20 C21 1.396(6) . ?
C21 H21 0.9500 . ?
C22 H22A 0.9800 . ?
C22 H22B 0.9800 . ?
C22 H22C 0.9800 . ?
C23 C24 1.3900 . ?
C23 C28 1.3900 . ?
C23 C29 1.538(7) . ?
C24 C25 1.3900 . ?
C24 H24 0.9500 . ?
C25 C26 1.3900 . ?
C25 H25 0.9500 . ?
C26 C27 1.3900 . ?
C26 C30 1.5407(10) . ?
C27 C28 1.3900 . ?
C27 H27 0.9500 . ?
C28 H28 0.9500 . ?
C29 H29A 0.9800 . ?
C29 H29B 0.9800 . ?
C29 H29C 0.9800 . ?
C30 C31 1.5397(10) . ?
C30 C32 1.5400(10) . ?
C30 H30 1.0000 . ?
C31 H31A 0.9800 . ?
C31 H31B 0.9800 . ?
C31 H31C 0.9800 . ?
C32 H32A 0.9800 . ?
C32 H32B 0.9800 . ?
C32 H32C 0.9800 . ?
C23X C24X 1.3900 . ?
C23X C28X 1.3900 . ?
C23X C29X 1.538(7) . ?
C24X C25X 1.3900 . ?
C24X H24X 0.9500 . ?
C25X C26X 1.3900 . ?
C25X H25X 0.9500 . ?
C26X C27X 1.3900 . ?
C26X C30X 1.5401(10) . ?
C27X C28X 1.3900 . ?
C27X H27X 0.9500 . ?
C28X H28X 0.9500 . ?
C29X H29D 0.9800 . ?
C29X H29E 0.9800 . ?
C29X H29F 0.9800 . ?
C30X C31X 1.5397(10) . ?
C30X C32X 1.5398(10) . ?
C30X H30X 1.0000 . ?
C31X H31D 0.9800 . ?
C31X H31E 0.9800 . ?
C31X H31F 0.9800 . ?
C32X H32D 0.9800 . ?
C32X H32E 0.9800 . ?
C32X H32F 0.9800 . ?
O2 O3 1.48(2) . ?
O2 O6 1.65(2) . ?
O3 O4 0.867(17) . ?
O3 O6 1.03(2) . ?
O3 O5 1.69(2) . ?
O4 O6 0.687(18) . ?
O4 O5 1.375(18) . ?

loop_
_geom_torsion_atom_site_label_1
_geom_torsion_atom_site_label_2
_geom_torsion_atom_site_label_3
_geom_torsion_atom_site_label_4
_geom_torsion
_geom_torsion_site_symmetry_1
_geom_torsion_site_symmetry_2
_geom_torsion_site_symmetry_3
_geom_torsion_site_symmetry_4
_geom_torsion_publ_flag
C12 N3 N4 C13 135.2(4) . . . . ?
C12 N3 N4 Ru1 -60.4(4) . . . . ?
N5 Ru1 N4 C13 -2.4(3) . . . . ?
C26X Ru1 N4 C13 111.1(3) . . . . ?
C27X Ru1 N4 C13 149.3(3) . . . . ?
C25X Ru1 N4 C13 83.6(4) . . . . ?
C25 Ru1 N4 C13 77.5(3) . . . . ?
C26 Ru1 N4 C13 99.3(3) . . . . ?
C24 Ru1 N4 C13 110.2(6) . . . . ?
C27 Ru1 N4 C13 134.9(3) . . . . ?
C23 Ru1 N4 C13 -175.5(3) . . . . ?
C28 Ru1 N4 C13 167.9(3) . . . . ?
C28X Ru1 N4 C13 179.4(3) . . . . ?
N5 Ru1 N4 N3 -166.7(3) . . . . ?
C26X Ru1 N4 N3 -53.1(3) . . . . ?
C27X Ru1 N4 N3 -15.0(3) . . . . ?
C25X Ru1 N4 N3 -80.6(3) . . . . ?
C25 Ru1 N4 N3 -86.7(3) . . . . ?
C26 Ru1 N4 N3 -65.0(3) . . . . ?
C24 Ru1 N4 N3 -54.0(7) . . . . ?
C27 Ru1 N4 N3 -29.4(3) . . . . ?
C23 Ru1 N4 N3 20.3(4) . . . . ?
C28 Ru1 N4 N3 3.6(3) . . . . ?
C28X Ru1 N4 N3 15.1(3) . . . . ?
N4 Ru1 N5 C18 -175.0(3) . . . . ?
C26X Ru1 N5 C18 93.3(3) . . . . ?
C27X Ru1 N5 C18 111.2(4) . . . . ?
C25X Ru1 N5 C18 59.7(3) . . . . ?
C25 Ru1 N5 C18 51.6(3) . . . . ?
C26 Ru1 N5 C18 87.3(3) . . . . ?
C24 Ru1 N5 C18 17.4(3) . . . . ?
C27 Ru1 N5 C18 109.6(3) . . . . ?
C23 Ru1 N5 C18 -2.0(4) . . . . ?
C28 Ru1 N5 C18 72.5(8) . . . . ?
C28X Ru1 N5 C18 -1.5(8) . . . . ?
N4 Ru1 N5 C14 -1.9(3) . . . . ?
C26X Ru1 N5 C14 -93.7(3) . . . . ?
C27X Ru1 N5 C14 -75.8(4) . . . . ?
C25X Ru1 N5 C14 -127.2(3) . . . . ?
C25 Ru1 N5 C14 -135.4(3) . . . . ?
C26 Ru1 N5 C14 -99.7(3) . . . . ?
C24 Ru1 N5 C14 -169.6(3) . . . . ?
C27 Ru1 N5 C14 -77.3(3) . . . . ?
C23 Ru1 N5 C14 171.1(3) . . . . ?
C28 Ru1 N5 C14 -114.4(7) . . . . ?
C28X Ru1 N5 C14 171.5(6) . . . . ?
C21 C1 C2 C3 0.2(7) . . . . ?
C1 C2 C3 C4 0.3(6) . . . . ?
C2 C3 C4 N1 -179.0(4) . . . . ?
C2 C3 C4 C20 -0.7(6) . . . . ?
C5 N1 C4 C3 177.0(4) . . . . ?
C5 N1 C4 C20 -1.5(4) . . . . ?
C4 N1 C5 C19 0.4(4) . . . . ?
C4 N1 C5 C6 -179.8(4) . . . . ?
N1 C5 C6 C11 178.5(4) . . . . ?
C19 C5 C6 C11 -1.7(6) . . . . ?
N1 C5 C6 C7 -1.4(7) . . . . ?
C19 C5 C6 C7 178.4(4) . . . . ?
C11 C6 C7 C8 -0.3(6) . . . . ?
C5 C6 C7 C8 179.6(4) . . . . ?
C6 C7 C8 C9 -0.6(7) . . . . ?
C7 C8 C9 C10 1.0(7) . . . . ?
C8 C9 C10 C11 -0.5(6) . . . . ?
C9 C10 C11 N2 -179.7(4) . . . . ?
C9 C10 C11 C6 -0.5(6) . . . . ?
C12 N2 C11 C10 -178.6(4) . . . . ?
C12 N2 C11 C6 2.1(6) . . . . ?
C7 C6 C11 C10 0.8(6) . . . . ?
C5 C6 C11 C10 -179.1(4) . . . . ?
C7 C6 C11 N2 -179.9(4) . . . . ?
C5 C6 C11 N2 0.2(5) . . . . ?
N4 N3 C12 N2 -10.0(5) . . . . ?
N4 N3 C12 C19 171.2(3) . . . . ?
C11 N2 C12 N3 178.5(4) . . . . ?
C11 N2 C12 C19 -2.6(5) . . . . ?
N3 N4 C13 C14 171.7(3) . . . . ?
Ru1 N4 C13 C14 6.0(4) . . . . ?
N3 N4 C13 C22 -7.8(6) . . . . ?
Ru1 N4 C13 C22 -173.5(3) . . . . ?
C18 N5 C14 C15 -0.5(6) . . . . ?
Ru1 N5 C14 C15 -174.0(3) . . . . ?
C18 N5 C14 C13 179.0(3) . . . . ?
Ru1 N5 C14 C13 5.5(4) . . . . ?
N4 C13 C14 N5 -7.6(5) . . . . ?
C22 C13 C14 N5 172.0(4) . . . . ?
N4 C13 C14 C15 171.9(4) . . . . ?
C22 C13 C14 C15 -8.5(6) . . . . ?
N5 C14 C15 C16 0.0(6) . . . . ?
C13 C14 C15 C16 -179.4(4) . . . . ?
C14 C15 C16 C17 -0.2(6) . . . . ?
C15 C16 C17 C18 0.8(6) . . . . ?
C14 N5 C18 C17 1.2(6) . . . . ?
Ru1 N5 C18 C17 174.1(3) . . . . ?
C16 C17 C18 N5 -1.3(6) . . . . ?
N1 C5 C19 C20 0.9(4) . . . . ?
C6 C5 C19 C20 -179.0(3) . . . . ?
N1 C5 C19 C12 -179.0(3) . . . . ?
C6 C5 C19 C12 1.1(6) . . . . ?
N3 C12 C19 C5 179.9(4) . . . . ?
N2 C12 C19 C5 1.0(5) . . . . ?
N3 C12 C19 C20 0.0(6) . . . . ?
N2 C12 C19 C20 -178.9(4) . . . . ?
C3 C4 C20 C21 0.7(6) . . . . ?
N1 C4 C20 C21 179.3(3) . . . . ?
C3 C4 C20 C19 -176.6(4) . . . . ?
N1 C4 C20 C19 2.0(4) . . . . ?
C5 C19 C20 C21 -178.4(4) . . . . ?
C12 C19 C20 C21 1.5(8) . . . . ?
C5 C19 C20 C4 -1.8(4) . . . . ?
C12 C19 C20 C4 178.1(4) . . . . ?
C4 C20 C21 C1 -0.2(6) . . . . ?
C19 C20 C21 C1 176.1(4) . . . . ?
C2 C1 C21 C20 -0.3(6) . . . . ?
N5 Ru1 C23 C24 31.6(2) . . . . ?
N4 Ru1 C23 C24 -159.4(2) . . . . ?
C26X Ru1 C23 C24 -78.02(17) . . . . ?
C27X Ru1 C23 C24 -115.3(2) . . . . ?
C25X Ru1 C23 C24 -38.3(2) . . . . ?
C25 Ru1 C23 C24 -29.38(6) . . . . ?
C26 Ru1 C23 C24 -66.43(12) . . . . ?
C27 Ru1 C23 C24 -103.15(11) . . . . ?
C28 Ru1 C23 C24 -132.10(8) . . . . ?
C28X Ru1 C23 C24 -148.1(5) . . . . ?
N5 Ru1 C23 C28 163.7(2) . . . . ?
N4 Ru1 C23 C28 -27.3(2) . . . . ?
C26X Ru1 C23 C28 54.08(17) . . . . ?
C27X Ru1 C23 C28 16.8(2) . . . . ?
C25X Ru1 C23 C28 93.8(2) . . . . ?
C25 Ru1 C23 C28 102.73(11) . . . . ?
C26 Ru1 C23 C28 65.68(12) . . . . ?
C24 Ru1 C23 C28 132.10(8) . . . . ?
C27 Ru1 C23 C28 28.95(6) . . . . ?
C28X Ru1 C23 C28 -16.0(5) . . . . ?
N5 Ru1 C23 C29 -82.0(2) . . . . ?
N4 Ru1 C23 C29 87.0(2) . . . . ?
C26X Ru1 C23 C29 168.36(16) . . . . ?
C27X Ru1 C23 C29 131.1(2) . . . . ?
C25X Ru1 C23 C29 -151.88(19) . . . . ?
C25 Ru1 C23 C29 -142.99(8) . . . . ?
C26 Ru1 C23 C29 179.96(5) . . . . ?
C24 Ru1 C23 C29 -113.61(12) . . . . ?
C27 Ru1 C23 C29 143.23(8) . . . . ?
C28 Ru1 C23 C29 114.28(12) . . . . ?
C28X Ru1 C23 C29 98.3(5) . . . . ?
C28 C23 C24 C25 0.0 . . . . ?
C29 C23 C24 C25 177.0(6) . . . . ?
Ru1 C23 C24 C25 54.50(14) . . . . ?
C28 C23 C24 Ru1 -54.50(14) . . . . ?
C29 C23 C24 Ru1 122.5(5) . . . . ?
N5 Ru1 C24 C23 -159.99(15) . . . . ?
N4 Ru1 C24 C23 90.7(6) . . . . ?
C26X Ru1 C24 C23 89.71(18) . . . . ?
C27X Ru1 C24 C23 50.36(16) . . . . ?
C25X Ru1 C24 C23 122.7(3) . . . . ?
C25 Ru1 C24 C23 131.80(8) . . . . ?
C26 Ru1 C24 C23 102.37(11) . . . . ?
C27 Ru1 C24 C23 65.51(11) . . . . ?
C28 Ru1 C24 C23 28.99(6) . . . . ?
C28X Ru1 C24 C23 14.7(2) . . . . ?
N5 Ru1 C24 C25 68.20(15) . . . . ?
N4 Ru1 C24 C25 -41.1(6) . . . . ?
C26X Ru1 C24 C25 -42.09(19) . . . . ?
C27X Ru1 C24 C25 -81.45(16) . . . . ?
C25X Ru1 C24 C25 -9.1(3) . . . . ?
C26 Ru1 C24 C25 -29.43(6) . . . . ?
C27 Ru1 C24 C25 -66.29(11) . . . . ?
C23 Ru1 C24 C25 -131.80(8) . . . . ?
C28 Ru1 C24 C25 -102.81(11) . . . . ?
C28X Ru1 C24 C25 -117.1(2) . . . . ?
C23 C24 C25 C26 0.0 . . . . ?
Ru1 C24 C25 C26 54.99(14) . . . . ?
C23 C24 C25 Ru1 -54.99(14) . . . . ?
N5 Ru1 C25 C26 110.51(15) . . . . ?
N4 Ru1 C25 C26 37.0(2) . . . . ?
C26X Ru1 C25 C26 -12.5(3) . . . . ?
C27X Ru1 C25 C26 -43.28(18) . . . . ?
C25X Ru1 C25 C26 1.5(16) . . . . ?
C24 Ru1 C25 C26 -131.64(8) . . . . ?
C27 Ru1 C25 C26 -29.24(6) . . . . ?
C23 Ru1 C25 C26 -102.42(11) . . . . ?
C28 Ru1 C25 C26 -65.84(11) . . . . ?
C28X Ru1 C25 C26 -80.95(16) . . . . ?
N5 Ru1 C25 C24 -117.84(15) . . . . ?
N4 Ru1 C25 C24 168.66(19) . . . . ?
C26X Ru1 C25 C24 119.1(3) . . . . ?
C27X Ru1 C25 C24 88.36(18) . . . . ?
C25X Ru1 C25 C24 133.2(16) . . . . ?
C26 Ru1 C25 C24 131.64(8) . . . . ?
C27 Ru1 C25 C24 102.40(11) . . . . ?
C23 Ru1 C25 C24 29.22(6) . . . . ?
C28 Ru1 C25 C24 65.80(11) . . . . ?
C28X Ru1 C25 C24 50.69(17) . . . . ?
C24 C25 C26 C27 0.0 . . . . ?
Ru1 C25 C26 C27 55.01(14) . . . . ?
C24 C25 C26 C30 178.0(5) . . . . ?
Ru1 C25 C26 C30 -127.0(4) . . . . ?
C24 C25 C26 Ru1 -55.01(14) . . . . ?
N5 Ru1 C26 C25 -74.45(16) . . . . ?
N4 Ru1 C26 C25 -153.18(15) . . . . ?
C26X Ru1 C26 C25 132.3(10) . . . . ?
C27X Ru1 C26 C25 120.6(3) . . . . ?
C25X Ru1 C26 C25 -0.5(5) . . . . ?
C24 Ru1 C26 C25 29.42(6) . . . . ?
C27 Ru1 C26 C25 131.78(8) . . . . ?
C23 Ru1 C26 C25 66.26(12) . . . . ?
C28 Ru1 C26 C25 102.78(12) . . . . ?
C28X Ru1 C26 C25 90.99(19) . . . . ?
N5 Ru1 C26 C27 153.77(15) . . . . ?
N4 Ru1 C26 C27 75.04(15) . . . . ?
C26X Ru1 C26 C27 0.5(10) . . . . ?
C27X Ru1 C26 C27 -11.1(3) . . . . ?
C25X Ru1 C26 C27 -132.3(5) . . . . ?
C25 Ru1 C26 C27 -131.78(8) . . . . ?
C24 Ru1 C26 C27 -102.36(11) . . . . ?
C23 Ru1 C26 C27 -65.52(11) . . . . ?
C28 Ru1 C26 C27 -29.00(6) . . . . ?
C28X Ru1 C26 C27 -40.79(19) . . . . ?
N5 Ru1 C26 C30 39.31(14) . . . . ?
N4 Ru1 C26 C30 -39.42(13) . . . . ?
C26X Ru1 C26 C30 -113.9(11) . . . . ?
C27X Ru1 C26 C30 -125.6(2) . . . . ?
C25X Ru1 C26 C30 113.3(5) . . . . ?
C25 Ru1 C26 C30 113.75(14) . . . . ?
C24 Ru1 C26 C30 143.18(9) . . . . ?
C27 Ru1 C26 C30 -114.47(13) . . . . ?
C23 Ru1 C26 C30 -179.99(5) . . . . ?
C28 Ru1 C26 C30 -143.47(9) . . . . ?
C28X Ru1 C26 C30 -155.26(17) . . . . ?
C25 C26 C27 C28 0.0 . . . . ?
C30 C26 C27 C28 -178.0(5) . . . . ?
Ru1 C26 C27 C28 54.55(15) . . . . ?
C25 C26 C27 Ru1 -54.55(15) . . . . ?
C30 C26 C27 Ru1 127.4(4) . . . . ?
N5 Ru1 C27 C28 -169.89(19) . . . . ?
N4 Ru1 C27 C28 119.73(15) . . . . ?
C26X Ru1 C27 C28 -132.4(5) . . . . ?
C27X Ru1 C27 C28 13.1(8) . . . . ?
C25X Ru1 C27 C28 -107.8(2) . . . . ?
C25 Ru1 C27 C28 -102.69(12) . . . . ?
C26 Ru1 C27 C28 -132.08(9) . . . . ?
C24 Ru1 C27 C28 -65.65(11) . . . . ?
C23 Ru1 C27 C28 -28.94(6) . . . . ?
C28X Ru1 C27 C28 -7.0(3) . . . . ?
N5 Ru1 C27 C26 -37.8(2) . . . . ?
N4 Ru1 C27 C26 -108.18(15) . . . . ?
C26X Ru1 C27 C26 -0.3(5) . . . . ?
C27X Ru1 C27 C26 145.2(8) . . . . ?
C25X Ru1 C27 C26 24.3(3) . . . . ?
C25 Ru1 C27 C26 29.39(6) . . . . ?
C24 Ru1 C27 C26 66.43(12) . . . . ?
C23 Ru1 C27 C26 103.14(12) . . . . ?
C28 Ru1 C27 C26 132.08(9) . . . . ?
C28X Ru1 C27 C26 125.1(3) . . . . ?
C26 C27 C28 C23 0.0 . . . . ?
Ru1 C27 C28 C23 54.06(16) . . . . ?
C26 C27 C28 Ru1 -54.06(16) . . . . ?
C24 C23 C28 C27 0.0 . . . . ?
C29 C23 C28 C27 -177.0(6) . . . . ?
Ru1 C23 C28 C27 -54.04(15) . . . . ?
C24 C23 C28 Ru1 54.04(15) . . . . ?
C29 C23 C28 Ru1 -122.9(5) . . . . ?
N5 Ru1 C28 C27 44.8(7) . . . . ?
N4 Ru1 C28 C27 -65.18(15) . . . . ?
C26X Ru1 C28 C27 21.9(2) . . . . ?
C27X Ru1 C28 C27 -8.8(5) . . . . ?
C25X Ru1 C28 C27 57.99(19) . . . . ?
C25 Ru1 C28 C27 66.14(11) . . . . ?
C26 Ru1 C28 C27 29.15(6) . . . . ?
C24 Ru1 C28 C27 103.12(11) . . . . ?
C23 Ru1 C28 C27 132.25(9) . . . . ?
C28X Ru1 C28 C27 158.5(8) . . . . ?
N5 Ru1 C28 C23 -87.5(7) . . . . ?
N4 Ru1 C28 C23 162.58(16) . . . . ?
C26X Ru1 C28 C23 -110.3(2) . . . . ?
C27X Ru1 C28 C23 -141.1(5) . . . . ?
C25X Ru1 C28 C23 -74.26(19) . . . . ?
C25 Ru1 C28 C23 -66.11(12) . . . . ?
C26 Ru1 C28 C23 -103.10(12) . . . . ?
C24 Ru1 C28 C23 -29.13(6) . . . . ?
C27 Ru1 C28 C23 -132.25(9) . . . . ?
C28X Ru1 C28 C23 26.2(8) . . . . ?
C25 C26 C30 C31 28.5(7) . . . . ?
C27 C26 C30 C31 -153.5(5) . . . . ?
Ru1 C26 C30 C31 -61.8(5) . . . . ?
C25 C26 C30 C32 -97.1(5) . . . . ?
C27 C26 C30 C32 81.0(6) . . . . ?
Ru1 C26 C30 C32 172.6(5) . . . . ?
N5 Ru1 C23X C24X 46.2(2) . . . . ?
N4 Ru1 C23X C24X -150.1(4) . . . . ?
C26X Ru1 C23X C24X -66.50(19) . . . . ?
C27X Ru1 C23X C24X -104.34(18) . . . . ?
C25X Ru1 C23X C24X -28.84(10) . . . . ?
C25 Ru1 C23X C24X -20.4(3) . . . . ?
C26 Ru1 C23X C24X -54.3(2) . . . . ?
C24 Ru1 C23X C24X 2.2(5) . . . . ?
C27 Ru1 C23X C24X -91.7(2) . . . . ?
C23 Ru1 C23X C24X -132.2(11) . . . . ?
C28 Ru1 C23X C24X -120.8(3) . . . . ?
C28X Ru1 C23X C24X -133.42(12) . . . . ?
N5 Ru1 C23X C28X 179.6(2) . . . . ?
N4 Ru1 C23X C28X -16.7(4) . . . . ?
C26X Ru1 C23X C28X 66.92(18) . . . . ?
C27X Ru1 C23X C28X 29.08(10) . . . . ?
C25X Ru1 C23X C28X 104.58(17) . . . . ?
C25 Ru1 C23X C28X 113.0(3) . . . . ?
C26 Ru1 C23X C28X 79.1(2) . . . . ?
C24 Ru1 C23X C28X 135.6(5) . . . . ?
C27 Ru1 C23X C28X 41.7(2) . . . . ?
C23 Ru1 C23X C28X 1.3(10) . . . . ?
C28 Ru1 C23X C28X 12.6(3) . . . . ?
N5 Ru1 C23X C29X -67.4(2) . . . . ?
N4 Ru1 C23X C29X 96.4(4) . . . . ?
C26X Ru1 C23X C29X 179.99(5) . . . . ?
C27X Ru1 C23X C29X 142.14(11) . . . . ?
C25X Ru1 C23X C29X -142.36(12) . . . . ?
C25 Ru1 C23X C29X -133.9(2) . . . . ?
C26 Ru1 C23X C29X -167.84(16) . . . . ?
C24 Ru1 C23X C29X -111.3(5) . . . . ?
C27 Ru1 C23X C29X 154.74(16) . . . . ?
C23 Ru1 C23X C29X 114.3(11) . . . . ?
C28 Ru1 C23X C29X 125.7(2) . . . . ?
C28X Ru1 C23X C29X 113.06(18) . . . . ?
C28X C23X C24X C25X 0.0 . . . . ?
C29X C23X C24X C25X 178.1(9) . . . . ?
Ru1 C23X C24X C25X 52.1(2) . . . . ?
C28X C23X C24X Ru1 -52.1(2) . . . . ?
C29X C23X C24X Ru1 126.0(8) . . . . ?
N5 Ru1 C24X C23X -145.5(2) . . . . ?
N4 Ru1 C24X C23X 131.5(6) . . . . ?
C26X Ru1 C24X C23X 102.69(17) . . . . ?
C27X Ru1 C24X C23X 64.60(17) . . . . ?
C25X Ru1 C24X C23X 132.77(12) . . . . ?
C25 Ru1 C24X C23X 141.9(5) . . . . ?
C26 Ru1 C24X C23X 115.1(2) . . . . ?
C24 Ru1 C24X C23X -7.1(17) . . . . ?
C27 Ru1 C24X C23X 79.89(19) . . . . ?
C23 Ru1 C24X C23X 12.5(3) . . . . ?
C28 Ru1 C24X C23X 42.5(2) . . . . ?
C28X Ru1 C24X C23X 28.08(9) . . . . ?
N5 Ru1 C24X C25X 81.7(2) . . . . ?
N4 Ru1 C24X C25X -1.3(6) . . . . ?
C26X Ru1 C24X C25X -30.08(10) . . . . ?
C27X Ru1 C24X C25X -68.17(18) . . . . ?
C25 Ru1 C24X C25X 9.1(5) . . . . ?
C26 Ru1 C24X C25X -17.7(2) . . . . ?
C24 Ru1 C24X C25X -139.8(17) . . . . ?
C27 Ru1 C24X C25X -52.88(19) . . . . ?
C23 Ru1 C24X C25X -120.3(3) . . . . ?
C28 Ru1 C24X C25X -90.2(2) . . . . ?
C28X Ru1 C24X C25X -104.69(16) . . . . ?
C23X C24X C25X C26X 0.0 . . . . ?
Ru1 C24X C25X C26X 54.2(2) . . . . ?
C23X C24X C25X Ru1 -54.2(2) . . . . ?
N5 Ru1 C25X C26X 125.1(2) . . . . ?
N4 Ru1 C25X C26X 48.2(2) . . . . ?
C27X Ru1 C25X C26X -30.38(10) . . . . ?
C25 Ru1 C25X C26X -163.4(17) . . . . ?
C26 Ru1 C25X C26X 14.6(4) . . . . ?
C24 Ru1 C25X C26X -123.5(3) . . . . ?
C27 Ru1 C25X C26X -16.5(2) . . . . ?
C23 Ru1 C25X C26X -90.7(2) . . . . ?
C28 Ru1 C25X C26X -52.61(18) . . . . ?
C28X Ru1 C25X C26X -67.53(17) . . . . ?
N5 Ru1 C25X C24X -103.6(2) . . . . ?
N4 Ru1 C25X C24X 179.5(2) . . . . ?
C26X Ru1 C25X C24X 131.31(11) . . . . ?
C27X Ru1 C25X C24X 100.93(16) . . . . ?
C25 Ru1 C25X C24X -32.1(17) . . . . ?
C26 Ru1 C25X C24X 145.9(5) . . . . ?
C24 Ru1 C25X C24X 7.8(3) . . . . ?
C27 Ru1 C25X C24X 114.8(2) . . . . ?
C23 Ru1 C25X C24X 40.6(2) . . . . ?
C28 Ru1 C25X C24X 78.70(18) . . . . ?
C28X Ru1 C25X C24X 63.78(17) . . . . ?
C24X C25X C26X C27X 0.0 . . . . ?
Ru1 C25X C26X C27X 56.7(2) . . . . ?
C24X C25X C26X C30X -178.3(7) . . . . ?
Ru1 C25X C26X C30X -121.6(6) . . . . ?
C24X C25X C26X Ru1 -56.7(2) . . . . ?
N5 Ru1 C26X C25X -63.7(2) . . . . ?
N4 Ru1 C26X C25X -142.2(2) . . . . ?
C27X Ru1 C26X C25X 130.52(12) . . . . ?
C25 Ru1 C26X C25X 3.4(3) . . . . ?
C26 Ru1 C26X C25X -34.9(11) . . . . ?
C24 Ru1 C26X C25X 37.5(2) . . . . ?
C27 Ru1 C26X C25X 144.3(5) . . . . ?
C23 Ru1 C26X C25X 76.3(2) . . . . ?
C28 Ru1 C26X C25X 112.1(2) . . . . ?
C28X Ru1 C26X C25X 101.03(17) . . . . ?
N5 Ru1 C26X C27X 165.8(2) . . . . ?
N4 Ru1 C26X C27X 87.2(2) . . . . ?
C25X Ru1 C26X C27X -130.52(12) . . . . ?
C25 Ru1 C26X C27X -127.2(3) . . . . ?
C26 Ru1 C26X C27X -165.5(11) . . . . ?
C24 Ru1 C26X C27X -93.0(2) . . . . ?
C27 Ru1 C26X C27X 13.8(5) . . . . ?
C23 Ru1 C26X C27X -54.2(2) . . . . ?
C28 Ru1 C26X C27X -18.5(2) . . . . ?
C28X Ru1 C26X C27X -29.49(9) . . . . ?
N5 Ru1 C26X C30X 51.24(18) . . . . ?
N4 Ru1 C26X C30X -27.33(16) . . . . ?
C27X Ru1 C26X C30X -114.57(16) . . . . ?
C25X Ru1 C26X C30X 114.91(17) . . . . ?
C25 Ru1 C26X C30X 118.3(3) . . . . ?
C26 Ru1 C26X C30X 80.0(11) . . . . ?
C24 Ru1 C26X C30X 152.46(18) . . . . ?
C27 Ru1 C26X C30X -100.8(5) . . . . ?
C23 Ru1 C26X C30X -168.79(17) . . . . ?
C28 Ru1 C26X C30X -133.0(2) . . . . ?
C28X Ru1 C26X C30X -144.06(10) . . . . ?
C25X C26X C27X C28X 0.0 . . . . ?
C30X C26X C27X C28X 178.3(7) . . . . ?
Ru1 C26X C27X C28X 57.0(2) . . . . ?
C25X C26X C27X Ru1 -57.0(2) . . . . ?
C30X C26X C27X Ru1 121.4(7) . . . . ?
N5 Ru1 C27X C26X -27.0(4) . . . . ?
N4 Ru1 C27X C26X -96.5(2) . . . . ?
C25X Ru1 C27X C26X 30.28(9) . . . . ?
C25 Ru1 C27X C26X 36.8(2) . . . . ?
C26 Ru1 C27X C26X 4.0(3) . . . . ?
C24 Ru1 C27X C26X 75.3(2) . . . . ?
C27 Ru1 C27X C26X -22.7(8) . . . . ?
C23 Ru1 C27X C26X 109.4(2) . . . . ?
C28 Ru1 C27X C26X 136.5(5) . . . . ?
C28X Ru1 C27X C26X 131.08(13) . . . . ?
N5 Ru1 C27X C28X -158.0(4) . . . . ?
N4 Ru1 C27X C28X 132.4(2) . . . . ?
C26X Ru1 C27X C28X -131.08(13) . . . . ?
C25X Ru1 C27X C28X -100.79(17) . . . . ?
C25 Ru1 C27X C28X -94.3(2) . . . . ?
C26 Ru1 C27X C28X -127.1(3) . . . . ?
C24 Ru1 C27X C28X -55.8(2) . . . . ?
C27 Ru1 C27X C28X -153.8(8) . . . . ?
C23 Ru1 C27X C28X -21.7(2) . . . . ?
C28 Ru1 C27X C28X 5.4(5) . . . . ?
C26X C27X C28X C23X 0.0 . . . . ?
Ru1 C27X C28X C23X 54.7(2) . . . . ?
C26X C27X C28X Ru1 -54.7(2) . . . . ?
C24X C23X C28X C27X 0.0 . . . . ?
C29X C23X C28X C27X -178.1(9) . . . . ?
Ru1 C23X C28X C27X -52.4(2) . . . . ?
C24X C23X C28X Ru1 52.4(2) . . . . ?
C29X C23X C28X Ru1 -125.7(8) . . . . ?
N5 Ru1 C28X C27X 131.2(7) . . . . ?
N4 Ru1 C28X C27X -56.0(2) . . . . ?
C26X Ru1 C28X C27X 30.24(10) . . . . ?
C25X Ru1 C28X C27X 68.23(17) . . . . ?
C25 Ru1 C28X C27X 76.9(2) . . . . ?
C26 Ru1 C28X C27X 38.9(2) . . . . ?
C24 Ru1 C28X C27X 110.1(2) . . . . ?
C27 Ru1 C28X C27X 8.5(3) . . . . ?
C23 Ru1 C28X C27X 131.9(5) . . . . ?
C28 Ru1 C28X C27X -8.0(8) . . . . ?
N5 Ru1 C28X C23X -1.3(7) . . . . ?
N4 Ru1 C28X C23X 171.5(2) . . . . ?
C26X Ru1 C28X C23X -102.28(19) . . . . ?
C27X Ru1 C28X C23X -132.52(13) . . . . ?
C25X Ru1 C28X C23X -64.29(18) . . . . ?
C25 Ru1 C28X C23X -55.6(2) . . . . ?
C26 Ru1 C28X C23X -93.6(2) . . . . ?
C24 Ru1 C28X C23X -22.5(3) . . . . ?
C27 Ru1 C28X C23X -124.0(3) . . . . ?
C23 Ru1 C28X C23X -0.6(5) . . . . ?
C28 Ru1 C28X C23X -140.5(8) . . . . ?
C25X C26X C30X C31X 33.5(10) . . . . ?
C27X C26X C30X C31X -144.8(8) . . . . ?
Ru1 C26X C30X C31X -56.1(8) . . . . ?
C25X C26X C30X C32X -93.4(8) . . . . ?
C27X C26X C30X C32X 88.3(8) . . . . ?
Ru1 C26X C30X C32X 177.1(7) . . . . ?
O6 O2 O3 O4 24.6(17) . . . . ?
O6 O2 O3 O5 71(4) . . . . ?
O2 O3 O4 O6 -39(3) . . . . ?
O5 O3 O4 O6 159(2) . . . . ?
O6 O3 O4 O5 -159(2) . . . . ?
O2 O3 O4 O5 162.0(13) . . . . ?
O6 O4 O5 O3 -83(7) . . . . ?
O6 O3 O5 O4 13.4(16) . . . . ?
O2 O3 O5 O4 -56(4) . . . . ?
O5 O4 O6 O3 85(7) . . . . ?
O3 O4 O6 O2 33(2) . . . . ?
O5 O4 O6 O2 118(7) . . . . ?
O2 O3 O6 O4 144(2) . . . . ?
O5 O3 O6 O4 -17(2) . . . . ?
O4 O3 O6 O2 -144(2) . . . . ?
O5 O3 O6 O2 -161.0(13) . . . . ?
O3 O2 O6 O4 -31(2) . . . . ?
